data_8101120
loop_
_publ_author_name
'Fleming, Fraser F.'
'Pu, Yifang'
'Norman, Richard E.'
'Chang, Shih-Chi'

_publ_section_title
;
Crystal structure of 2-[(tert-butyldimethylsilyloxy)-6-phenyl]-1-cyclohexene-
1-carbonitrile, C~19~H~27~NOSi
;
_journal_issue 4
_journal_name_full 'Zeitschrift f\"ur Kristallographie - New Crystal Structures'
_journal_page_first 647
_journal_page_last 648
_journal_volume 216
_journal_year 2001
_chemical_formula_moiety 'C19 H27 N O Si '
_chemical_formula_sum 'C19 H27 N O Si'
_chemical_formula_weight 313.51
_space_group_IT_number 2
_symmetry_cell_setting triclinic
_symmetry_Int_Tables_number 2
_symmetry_space_group_name_Hall '-P 1'
_symmetry_space_group_name_H-M 'P -1'
_cell_angle_alpha 106.54(2)
_cell_angle_beta 93.57(2)
_cell_angle_gamma 116.21(2)
_cell_formula_units_Z 2
_cell_length_a 12.069(3)
_cell_length_b 12.499(3)
_cell_length_c 7.577(2)
_cell_measurement_temperature 294
_cell_volume 959.3(6)
_diffrn_ambient_temperature 294
_exptl_crystal_density_diffrn 1.085
_cod_original_formula_sum 'C19 H27 N O Si '
_cod_database_code 8101120

loop_
_symmetry_equiv_pos_as_xyz
'  +x,  +y,  +z'
'  -x,  -y,  -z'

loop_
_atom_site_label
_atom_site_fract_x
_atom_site_fract_y
_atom_site_fract_z
_atom_site_U_iso_or_equiv
_atom_site_occupancy
_atom_site_refinement_flags
_atom_site_adp_type
_atom_site_calc_flag
_atom_site_calc_attached_atom
Si(1) 0.69211(6) 0.23064(8) 0.3374(1) 0.0691(3) 1.000 . Uani d .
O(1) 0.5646(2) 0.2186(2) 0.2198(2) 0.0778(7) 1.000 . Uani d .
N(1) 0.5385(3) 0.3505(3) -0.1059(4) 0.102(1) 1.000 . Uani d .
C(1) 0.4330(2) 0.3010(2) 0.1643(3) 0.0600(8) 1.000 . Uani d .
C(2) 0.4727(2) 0.2488(3) 0.2687(3) 0.0603(8) 1.000 . Uani d .
C(3) 0.4192(3) 0.2182(3) 0.4270(4) 0.085(1) 1.000 . Uani d .
C(4) 0.3472(8) 0.298(1) 0.510(1) 0.111(4) 0.500 . Uani d .
C(5) 0.2827(4) 0.3088(5) 0.3736(5) 0.127(2) 1.000 . Uani d .
C(6) 0.3281(2) 0.3365(3) 0.2004(4) 0.0701(9) 1.000 . Uani d .
C(7) 0.4914(3) 0.3275(3) 0.0145(4) 0.0694(9) 1.000 . Uani d .
C(8) 0.2878(7) 0.2077(7) 0.410(1) 0.077(2) 0.500 . Uani d .
C(9) 0.2213(2) 0.2725(2) 0.0275(3) 0.0584(8) 1.000 . Uani d .
C(10) 0.1829(3) 0.3446(3) -0.0417(4) 0.0708(9) 1.000 . Uani d .
C(11) 0.0826(3) 0.2855(3) -0.1973(5) 0.088(1) 1.000 . Uani d .
C(12) 0.0212(3) 0.1577(4) -0.2820(4) 0.089(1) 1.000 . Uani d .
C(13) 0.0585(3) 0.0844(3) -0.2165(5) 0.087(1) 1.000 . Uani d .
C(14) 0.1591(3) 0.1431(3) -0.0641(4) 0.075(1) 1.000 . Uani d .
C(15) 0.7659(4) 0.3710(5) 0.5528(6) 0.165(2) 1.000 . Uani d .
C(16) 0.6451(4) 0.0872(5) 0.4017(9) 0.169(2) 1.000 . Uani d .
C(17) 0.7962(2) 0.2361(3) 0.1669(4) 0.0713(9) 1.000 . Uani d .
C(18) 0.8414(4) 0.3590(4) 0.1257(7) 0.140(2) 1.000 . Uani d .
C(19) 0.9128(3) 0.2308(3) 0.2486(5) 0.092(1) 1.000 . Uani d .
C(20) 0.7250(4) 0.1241(5) -0.0169(5) 0.130(2) 1.000 . Uani d .
H(1) 0.4858 0.2373 0.5244 0.052 0.500 . Uiso c C(3)
H(2) 0.3605 0.1298 0.3851 0.052 0.500 . Uiso c C(3)
H(3) 0.4729 0.2832 0.5421 0.052 0.500 . Uiso c C(3)
H(4) 0.4129 0.1393 0.4256 0.052 0.500 . Uiso c C(3)
H(5) 0.4084 0.3807 0.5924 0.130 0.500 . Uiso c C(4)
H(6) 0.2907 0.2556 0.5796 0.130 0.500 . Uiso c C(4)
H(7) 0.2626 0.2051 0.5258 0.093 0.500 . Uiso c C(8)
H(8) 0.2312 0.1311 0.3109 0.093 0.500 . Uiso c C(8)
H(9) 0.2633 0.3739 0.4343 0.077 0.500 . Uiso c C(5)
H(10) 0.2059 0.2293 0.3245 0.077 0.500 . Uiso c C(5)
H(11) 0.3315 0.3828 0.4802 0.077 0.500 . Uiso c C(5)
H(12) 0.1961 0.2899 0.3574 0.077 0.500 . Uiso c C(5)
H(13) 0.3641 0.4256 0.2293 0.083 1.000 . Uiso c C(6)
H(14) 0.2249 0.4345 0.0170 0.085 1.000 . Uiso c C(10)
H(15) 0.0570 0.3357 -0.2447 0.106 1.000 . Uiso c C(11)
H(16) -0.0478 0.1185 -0.3869 0.107 1.000 . Uiso c C(12)
H(17) 0.0155 -0.0055 -0.2750 0.104 1.000 . Uiso c C(13)
H(18) 0.1862 0.0924 -0.0211 0.091 1.000 . Uiso c C(14)
H(19) 0.8488 0.3874 0.5996 0.199 1.000 . Uiso c C(15)
H(20) 0.7167 0.3567 0.6447 0.199 1.000 . Uiso c C(15)
H(21) 0.7708 0.4426 0.5251 0.199 1.000 . Uiso c C(15)
H(22) 0.6053 0.0134 0.2904 0.204 1.000 . Uiso c C(16)
H(23) 0.7180 0.0906 0.4640 0.204 1.000 . Uiso c C(16)
H(24) 0.5877 0.0830 0.4828 0.204 1.000 . Uiso c C(16)
H(25) 0.8764 0.4293 0.2412 0.167 1.000 . Uiso c C(18)
H(26) 0.7720 0.3579 0.0572 0.167 1.000 . Uiso c C(18)
H(27) 0.9042 0.3671 0.0532 0.167 1.000 . Uiso c C(18)
H(28) 0.9583 0.3010 0.3628 0.110 1.000 . Uiso c C(19)
H(29) 0.8863 0.1537 0.2732 0.110 1.000 . Uiso c C(19)
H(30) 0.9658 0.2345 0.1605 0.110 1.000 . Uiso c C(19)
H(31) 0.6616 0.1346 -0.0788 0.156 1.000 . Uiso c C(20)
H(32) 0.6869 0.0476 0.0097 0.156 1.000 . Uiso c C(20)
H(33) 0.7826 0.1210 -0.0955 0.156 1.000 . Uiso c C(20)

loop_
_atom_site_aniso_label
_atom_site_aniso_U_11
_atom_site_aniso_U_22
_atom_site_aniso_U_33
_atom_site_aniso_U_12
_atom_site_aniso_U_13
_atom_site_aniso_U_23
Si(1) 0.0537(4) 0.0974(6) 0.0672(5) 0.0437(4) 0.0077(3) 0.0327(4)
O(1) 0.067(1) 0.126(2) 0.066(1) 0.067(1) 0.0115(9) 0.036(1)
N(1) 0.102(2) 0.135(3) 0.083(2) 0.061(2) 0.027(2) 0.053(2)
C(1) 0.054(1) 0.073(2) 0.054(2) 0.033(1) 0.007(1) 0.019(1)
C(2) 0.046(1) 0.086(2) 0.055(1) 0.036(1) 0.008(1) 0.026(1)
C(3) 0.077(2) 0.125(3) 0.087(2) 0.062(2) 0.024(2) 0.059(2)
C(4) 0.101(6) 0.21(1) 0.082(5) 0.112(7) 0.049(4) 0.068(6)
C(5) 0.148(3) 0.241(5) 0.077(3) 0.156(4) 0.050(2) 0.064(3)
C(6) 0.069(2) 0.081(2) 0.070(2) 0.051(1) 0.007(1) 0.017(1)
C(7) 0.063(2) 0.086(2) 0.066(2) 0.041(1) 0.007(1) 0.029(2)
C(8) 0.074(4) 0.093(5) 0.062(4) 0.038(4) 0.023(3) 0.026(4)
C(9) 0.053(1) 0.070(2) 0.064(2) 0.040(1) 0.012(1) 0.024(1)
C(10) 0.071(2) 0.071(2) 0.081(2) 0.043(1) 0.011(1) 0.028(2)
C(11) 0.091(2) 0.107(3) 0.089(2) 0.065(2) 0.005(2) 0.037(2)
C(12) 0.065(2) 0.115(3) 0.079(2) 0.052(2) -0.006(2) 0.014(2)
C(13) 0.071(2) 0.078(2) 0.101(2) 0.038(2) 0.001(2) 0.017(2)
C(14) 0.075(2) 0.075(2) 0.086(2) 0.047(2) 0.006(2) 0.026(2)
C(15) 0.096(3) 0.214(5) 0.114(3) 0.076(3) -0.002(2) -0.039(3)
C(16) 0.111(3) 0.232(6) 0.262(6) 0.092(3) 0.066(3) 0.198(5)
C(17) 0.063(2) 0.091(2) 0.081(2) 0.052(2) 0.014(1) 0.034(2)
C(18) 0.109(3) 0.188(4) 0.224(5) 0.100(3) 0.085(3) 0.154(4)
C(19) 0.073(2) 0.119(3) 0.109(2) 0.063(2) 0.022(2) 0.048(2)
C(20) 0.114(3) 0.191(4) 0.084(2) 0.100(3) 0.009(2) 0.003(3)

loop_
_geom_bond_atom_site_label_1
_geom_bond_atom_site_label_2
_geom_bond_distance
_geom_bond_site_symmetry_1
_geom_bond_site_symmetry_2
_geom_bond_publ_flag
Si(1) O(1) 1.653(2) . . yes
Si(1) C(15) 1.828(5) . . yes
Si(1) C(16) 1.847(6) . . yes
Si(1) C(17) 1.852(4) . . yes
O(1) C(2) 1.361(4) . . yes
N(1) C(7) 1.143(5) . . yes
C(1) C(2) 1.343(5) . . yes
C(1) C(6) 1.532(4) . . yes
C(1) C(7) 1.415(5) . . yes
C(2) C(3) 1.463(5) . . yes
C(3) C(4) 1.62(1) . . yes
C(3) C(8) 1.53(1) . . yes
C(3) H(1) 0.95 . . no
C(3) H(2) 0.95 . . no
C(3) H(3) 0.95 . . no
C(3) H(4) 0.95 . . no
C(4) C(5) 1.33(1) . . yes
C(4) H(5) 0.95 . . no
C(4) H(6) 0.95 . . no
C(5) C(6) 1.524(6) . . yes
C(5) C(8) 1.39(1) . . yes
C(5) H(9) 0.95 . . no
C(5) H(10) 0.96 . . no
C(5) H(11) 0.94 . . no
C(5) H(12) 0.96 . . no
C(6) C(9) 1.517(5) . . yes
C(6) H(13) 0.95 . . no
C(8) H(7) 0.95 . . no
C(8) H(8) 0.94 . . no
C(9) C(10) 1.382(5) . . yes
C(9) C(14) 1.372(5) . . yes
C(10) C(11) 1.392(5) . . yes
C(10) H(14) 0.95 . . no
C(11) C(12) 1.351(6) . . yes
C(11) H(15) 0.95 . . no
C(12) C(13) 1.373(6) . . yes
C(12) H(16) 0.95 . . no
C(13) C(14) 1.379(5) . . yes
C(13) H(17) 0.95 . . no
C(14) H(18) 0.95 . . no
C(15) H(19) 0.95 . . no
C(15) H(20) 0.95 . . no
C(15) H(21) 0.95 . . no
C(16) H(22) 0.95 . . no
C(16) H(23) 0.95 . . no
C(16) H(24) 0.95 . . no
C(17) C(18) 1.520(6) . . yes
C(17) C(19) 1.537(5) . . yes
C(17) C(20) 1.521(6) . . yes
C(18) H(25) 0.95 . . no
C(18) H(26) 0.95 . . no
C(18) H(27) 0.95 . . no
C(19) H(28) 0.95 . . no
C(19) H(29) 0.95 . . no
C(19) H(30) 0.95 . . no
C(20) H(31) 0.95 . . no
C(20) H(32) 0.95 . . no
C(20) H(33) 0.95 . . no
